data_4066166
loop_
_publ_author_name
'Liu, Zhen'
'Shi, Min'

_publ_section_title
;
 Catalytic Enantioselective Addition of Cyclic \b-Keto Esters with
 Activated Olefins and N-Boc Imines Using ChiralC2-Symmetric Cationic
 Pd2+N-Heterocyclic Carbene (NHC) Diaqua Complexes
;
_journal_issue 12
_journal_name_full Organometallics
_journal_page_first 2831
_journal_paper_doi 10.1021/om100331z
_journal_volume 29
_journal_year 2010
_chemical_absolute_configuration ad
_chemical_formula_sum 'C22 H30 Br N O5'
_chemical_formula_weight 468.38
_chemical_name_systematic
; 
 ? 
;
_space_group_IT_number 4
_symmetry_cell_setting monoclinic
_symmetry_space_group_name_Hall 'P 2yb'
_symmetry_space_group_name_H-M 'P 1 21 1'
_atom_sites_solution_hydrogens geom
_atom_sites_solution_primary direct
_atom_sites_solution_secondary difmap
_audit_creation_method SHELXL-97
_cell_angle_alpha 90.00
_cell_angle_beta 109.586(3)
_cell_angle_gamma 90.00
_cell_formula_units_Z 2
_cell_length_a 9.9053(17)
_cell_length_b 11.2911(18)
_cell_length_c 11.0981(19)
_cell_measurement_reflns_used 1088
_cell_measurement_temperature 293(2)
_cell_measurement_theta_max 34.098
_cell_measurement_theta_min 4.365
_cell_volume 1169.4(3)
_computing_cell_refinement 'Bruker SMART'
_computing_data_collection 'Bruker SMART'
_computing_data_reduction 'Bruker SHELXTL'
_computing_molecular_graphics 'Bruker SHELXTL'
_computing_publication_material 'Bruker SHELXTL'
_computing_structure_refinement 'SHELXL-97 (Sheldrick, 1997)'
_computing_structure_solution 'SHELXS-97 (Sheldrick, 1990)'
_diffrn_ambient_temperature 293(2)
_diffrn_measured_fraction_theta_full 1.000
_diffrn_measured_fraction_theta_max 1.000
_diffrn_measurement_device_type 'CCD area detector'
_diffrn_measurement_method 'phi and omega scans'
_diffrn_radiation_monochromator graphite
_diffrn_radiation_source 'fine-focus sealed tube'
_diffrn_radiation_type MoK\a
_diffrn_radiation_wavelength 0.71073
_diffrn_reflns_av_R_equivalents 0.0575
_diffrn_reflns_av_sigmaI/netI 0.0987
_diffrn_reflns_limit_h_max 11
_diffrn_reflns_limit_h_min -11
_diffrn_reflns_limit_k_max 7
_diffrn_reflns_limit_k_min -13
_diffrn_reflns_limit_l_max 11
_diffrn_reflns_limit_l_min -13
_diffrn_reflns_number 6167
_diffrn_reflns_theta_full 25.49
_diffrn_reflns_theta_max 25.49
_diffrn_reflns_theta_min 1.95
_exptl_absorpt_coefficient_mu 1.788
_exptl_absorpt_correction_T_max 1.00000
_exptl_absorpt_correction_T_min 0.75495
_exptl_absorpt_correction_type empirical
_exptl_absorpt_process_details sadabs
_exptl_crystal_colour colorless
_exptl_crystal_density_diffrn 1.330
_exptl_crystal_density_method 'not measured'
_exptl_crystal_description prismatic
_exptl_crystal_F_000 488
_exptl_crystal_size_max 0.279
_exptl_crystal_size_mid 0.256
_exptl_crystal_size_min 0.245
_refine_diff_density_max 0.422
_refine_diff_density_min -0.336
_refine_diff_density_rms 0.071
_refine_ls_abs_structure_details 'Flack H D (1983), Acta Cryst. A39, 876-881'
_refine_ls_abs_structure_Flack 0.03(2)
_refine_ls_extinction_method none
_refine_ls_goodness_of_fit_ref 0.842
_refine_ls_hydrogen_treatment mixed
_refine_ls_matrix_type full
_refine_ls_number_parameters 272
_refine_ls_number_reflns 3660
_refine_ls_number_restraints 4
_refine_ls_restrained_S_all 0.846
_refine_ls_R_factor_all 0.1195
_refine_ls_R_factor_gt 0.0671
_refine_ls_shift/su_max 0.004
_refine_ls_shift/su_mean 0.000
_refine_ls_structure_factor_coef Fsqd
_refine_ls_weighting_details 'calc w=1/[\s^2^(Fo^2^)+(0.1159P)^2^+0.0000P] where P=(Fo^2^+2Fc^2^)/3'
_refine_ls_weighting_scheme calc
_refine_ls_wR_factor_gt 0.1623
_refine_ls_wR_factor_ref 0.1978
_reflns_number_gt 1790
_reflns_number_total 3660
_reflns_threshold_expression >2sigma(I)
_cod_data_source_file om100331z_si_001.cif
_cod_data_source_block cd29379
_cod_depositor_comments
;
The following automatic conversions were performed:

'_symmetry_cell_setting' value 'Monoclinic' changed to 'monoclinic'
according to /home/saulius/struct/CIF-dictionaries/cif_core.dic
dictionary named 'cif_core.dic' version 2.4.1 from 2010-06-29.

Automatic conversion script
Id: cif_fix_values 1715 2011-07-08 13:25:40Z adriana 
;
_cod_original_sg_symbol_H-M P2(1)
_cod_database_code 4066166

loop_
_symmetry_equiv_pos_as_xyz
'x, y, z'
'-x, y+1/2, -z'

loop_
_atom_site_label
_atom_site_type_symbol
_atom_site_fract_x
_atom_site_fract_y
_atom_site_fract_z
_atom_site_U_iso_or_equiv
_atom_site_adp_type
_atom_site_occupancy
_atom_site_symmetry_multiplicity
_atom_site_calc_flag
_atom_site_refinement_flags
Br Br 0.73344(11) 1.06231(11) 0.15221(11) 0.0969(5) Uani 1 1 d .
N1 N 0.3217(9) 0.5924(6) 0.2117(7) 0.066(2) Uani 1 1 d D
O1 O 0.0784(8) 0.6941(9) 0.0237(8) 0.105(3) Uani 1 1 d .
O2 O 0.1654(9) 0.6230(10) 0.4217(9) 0.133(4) Uani 1 1 d .
O3 O -0.0299(8) 0.6416(7) 0.2487(8) 0.085(2) Uani 1 1 d .
O4 O 0.4544(9) 0.4902(6) 0.3901(6) 0.095(2) Uani 1 1 d .
O5 O 0.3549(8) 0.3997(5) 0.1985(6) 0.0728(19) Uani 1 1 d .
C1 C 0.3256(10) 0.7002(8) 0.2712(9) 0.063(2) Uani 1 1 d .
H1 H 0.3697 0.6851 0.3631 0.076 Uiso 1 1 calc R
C2 C 0.1722(11) 0.7466(9) 0.2520(10) 0.079(3) Uani 1 1 d .
C3 C 0.1631(17) 0.8702(10) 0.3062(13) 0.112(4) Uani 1 1 d D
H3A H 0.1059 0.8680 0.3621 0.134 Uiso 1 1 calc R
H3B H 0.2579 0.8994 0.3544 0.134 Uiso 1 1 calc R
C4 C 0.0948(19) 0.9465(12) 0.1943(16) 0.142(11) Uani 1 1 d D
H4A H 0.0275 0.9987 0.2144 0.153 Uiso 1 1 calc R
H4B H 0.1680 0.9957 0.1797 0.153 Uiso 1 1 calc R
C5 C 0.0196(14) 0.8839(12) 0.0772(14) 0.128(5) Uani 1 1 d D
H5A H 0.0370 0.9193 0.0041 0.154 Uiso 1 1 calc R
H5B H -0.0827 0.8810 0.0616 0.154 Uiso 1 1 calc R
C6 C 0.0869(10) 0.7632(9) 0.1070(13) 0.082(3) Uani 1 1 d .
C7 C 0.0957(16) 0.6604(10) 0.3160(12) 0.087(3) Uani 1 1 d .
C8 C -0.1212(11) 0.5603(15) 0.3069(11) 0.100(3) Uani 1 1 d .
C9 C -0.1306(17) 0.6277(13) 0.4254(14) 0.146(6) Uani 1 1 d .
H9A H -0.2052 0.5939 0.4516 0.219 Uiso 1 1 calc R
H9B H -0.1515 0.7096 0.4040 0.219 Uiso 1 1 calc R
H9C H -0.0408 0.6214 0.4939 0.219 Uiso 1 1 calc R
C10 C -0.2648(13) 0.5767(19) 0.2022(14) 0.156(7) Uani 1 1 d .
H10A H -0.2599 0.5458 0.1232 0.233 Uiso 1 1 calc R
H10B H -0.2881 0.6594 0.1924 0.233 Uiso 1 1 calc R
H10C H -0.3374 0.5351 0.2248 0.233 Uiso 1 1 calc R
C11 C -0.0601(16) 0.4495(15) 0.3341(18) 0.156(7) Uani 1 1 d .
H11A H -0.1134 0.4027 0.3748 0.234 Uiso 1 1 calc R
H11B H 0.0372 0.4570 0.3903 0.234 Uiso 1 1 calc R
H11C H -0.0616 0.4116 0.2563 0.234 Uiso 1 1 calc R
C12 C 0.3805(12) 0.4907(10) 0.2781(10) 0.072(3) Uani 1 1 d .
C13 C 0.3834(10) 0.2786(8) 0.2490(9) 0.062(3) Uani 1 1 d .
C14 C 0.3398(11) 0.2036(8) 0.1292(9) 0.075(3) Uani 1 1 d .
H14A H 0.2407 0.2177 0.0811 0.113 Uiso 1 1 calc R
H14B H 0.3533 0.1214 0.1522 0.113 Uiso 1 1 calc R
H14C H 0.3976 0.2242 0.0780 0.113 Uiso 1 1 calc R
C15 C 0.2917(13) 0.2505(11) 0.3298(11) 0.103(4) Uani 1 1 d .
H15A H 0.3232 0.2968 0.4067 0.154 Uiso 1 1 calc R
H15B H 0.2999 0.1679 0.3512 0.154 Uiso 1 1 calc R
H15C H 0.1935 0.2690 0.2827 0.154 Uiso 1 1 calc R
C16 C 0.5414(12) 0.2688(12) 0.3278(13) 0.099(4) Uani 1 1 d .
H16A H 0.5980 0.2823 0.2738 0.149 Uiso 1 1 calc R
H16B H 0.5611 0.1911 0.3645 0.149 Uiso 1 1 calc R
H16C H 0.5651 0.3269 0.3948 0.149 Uiso 1 1 calc R
C17 C 0.4217(10) 0.7909(8) 0.2370(8) 0.058(2) Uani 1 1 d .
C18 C 0.5103(12) 0.8637(8) 0.3307(9) 0.065(3) Uani 1 1 d .
H18 H 0.5042 0.8588 0.4124 0.077 Uiso 1 1 calc R
C19 C 0.6046(11) 0.9410(8) 0.3119(8) 0.065(3) Uani 1 1 d .
H19 H 0.6653 0.9845 0.3796 0.078 Uiso 1 1 calc R
C20 C 0.6091(10) 0.9545(8) 0.1880(9) 0.068(3) Uani 1 1 d .
C21 C 0.5157(11) 0.8868(8) 0.0903(9) 0.067(2) Uani 1 1 d .
H21 H 0.5152 0.8957 0.0068 0.080 Uiso 1 1 calc R
C22 C 0.4242(10) 0.8069(8) 0.1164(8) 0.062(2) Uani 1 1 d .
H22 H 0.3625 0.7627 0.0498 0.074 Uiso 1 1 calc R
H1A H 0.255(6) 0.585(11) 0.142(5) 0.09(4) Uiso 1 1 d D

loop_
_atom_site_aniso_label
_atom_site_aniso_U_11
_atom_site_aniso_U_22
_atom_site_aniso_U_33
_atom_site_aniso_U_23
_atom_site_aniso_U_13
_atom_site_aniso_U_12
Br 0.1037(8) 0.0868(8) 0.1214(9) 0.0001(8) 0.0658(6) -0.0127(9)
N1 0.096(6) 0.056(6) 0.049(5) -0.002(4) 0.028(5) -0.007(4)
O1 0.088(6) 0.116(7) 0.101(6) -0.010(5) 0.019(5) 0.013(5)
O2 0.099(6) 0.199(11) 0.100(6) 0.055(6) 0.030(5) -0.012(6)
O3 0.072(5) 0.077(5) 0.106(5) 0.011(4) 0.030(4) -0.001(4)
O4 0.168(8) 0.051(4) 0.059(4) 0.002(3) 0.030(5) -0.005(4)
O5 0.124(6) 0.039(4) 0.058(4) 0.001(3) 0.034(4) 0.000(4)
C1 0.096(7) 0.051(6) 0.052(5) -0.011(4) 0.039(5) 0.003(5)
C2 0.100(8) 0.059(6) 0.099(8) 0.006(6) 0.062(7) 0.009(6)
C3 0.156(12) 0.071(8) 0.147(11) -0.020(8) 0.100(10) 0.022(8)
C4 0.112(14) 0.071(11) 0.181(2) -0.048(14) -0.037(15) 0.030(9)
C5 0.081(9) 0.095(10) 0.188(15) 0.021(10) 0.017(9) -0.011(8)
C6 0.057(6) 0.049(7) 0.136(11) -0.005(7) 0.027(7) -0.001(5)
C7 0.122(11) 0.078(8) 0.068(7) 0.018(6) 0.042(7) -0.006(7)
C8 0.092(7) 0.095(9) 0.136(9) 0.033(10) 0.069(7) -0.009(10)
C9 0.202(16) 0.125(12) 0.175(13) -0.001(10) 0.150(13) -0.007(10)
C10 0.102(10) 0.176(17) 0.192(13) 0.066(16) 0.054(10) -0.045(12)
C11 0.129(13) 0.130(15) 0.236(19) 0.043(14) 0.095(13) 0.008(11)
C12 0.108(9) 0.059(7) 0.057(7) 0.009(6) 0.038(6) -0.013(6)
C13 0.077(7) 0.044(5) 0.072(6) 0.020(5) 0.035(5) 0.003(5)
C14 0.104(8) 0.055(6) 0.079(7) -0.005(5) 0.047(6) 0.000(5)
C15 0.137(10) 0.079(8) 0.113(9) -0.012(7) 0.069(8) -0.027(7)
C16 0.071(8) 0.085(9) 0.123(10) -0.032(8) 0.006(7) 0.005(6)
C17 0.085(7) 0.044(6) 0.057(6) 0.005(5) 0.039(5) -0.002(5)
C18 0.109(9) 0.039(6) 0.051(6) 0.004(5) 0.033(6) 0.003(6)
C19 0.098(7) 0.043(5) 0.055(6) 0.002(4) 0.026(5) 0.000(5)
C20 0.077(7) 0.057(6) 0.072(6) 0.013(5) 0.026(5) 0.020(5)
C21 0.085(7) 0.061(6) 0.068(6) 0.000(5) 0.044(6) 0.006(5)
C22 0.082(6) 0.051(6) 0.066(6) -0.012(4) 0.043(5) 0.004(5)

loop_
_atom_type_symbol
_atom_type_description
_atom_type_scat_dispersion_real
_atom_type_scat_dispersion_imag
_atom_type_scat_source
C C 0.0033 0.0016 'International Tables Vol C Tables 4.2.6.8 and 6.1.1.4'
H H 0.0000 0.0000 'International Tables Vol C Tables 4.2.6.8 and 6.1.1.4'
N N 0.0061 0.0033 'International Tables Vol C Tables 4.2.6.8 and 6.1.1.4'
O O 0.0106 0.0060 'International Tables Vol C Tables 4.2.6.8 and 6.1.1.4'
Br Br -0.2901 2.4595 'International Tables Vol C Tables 4.2.6.8 and 6.1.1.4'

loop_
_geom_angle_atom_site_label_1
_geom_angle_atom_site_label_2
_geom_angle_atom_site_label_3
_geom_angle
C1 N1 C12 122.5(8)
C1 N1 H1A 114(8)
C12 N1 H1A 118(8)
C7 O3 C8 117.0(9)
C12 O5 C13 119.9(7)
N1 C1 C17 113.0(7)
N1 C1 C2 111.3(8)
C17 C1 C2 113.7(8)
N1 C1 H1 106.1
C17 C1 H1 106.1
C2 C1 H1 106.1
C3 C2 C7 106.9(8)
C3 C2 C1 115.9(10)
C7 C2 C1 109.4(9)
C3 C2 C6 102.3(9)
C7 C2 C6 111.7(10)
C1 C2 C6 110.5(8)
C4 C3 C2 105.8(10)
C4 C3 H3A 110.6
C2 C3 H3A 110.6
C4 C3 H3B 110.6
C2 C3 H3B 110.6
H3A C3 H3B 108.7
C5 C4 C3 115.0(12)
C5 C4 H4A 108.5
C3 C4 H4A 108.5
C5 C4 H4B 108.5
C3 C4 H4B 108.5
H4A C4 H4B 107.5
C4 C5 C6 100.9(11)
C4 C5 H5A 111.6
C6 C5 H5A 111.6
C4 C5 H5B 111.6
C6 C5 H5B 111.6
H5A C5 H5B 109.4
O1 C6 C5 120.8(12)
O1 C6 C2 126.6(10)
C5 C6 C2 112.5(11)
O2 C7 O3 130.7(11)
O2 C7 C2 117.0(12)
O3 C7 C2 112.4(10)
C11 C8 C10 120.6(16)
C11 C8 C9 114.0(13)
C10 C8 C9 106.4(13)
C11 C8 O3 110.5(10)
C10 C8 O3 97.8(9)
C9 C8 O3 105.5(11)
C8 C9 H9A 109.5
C8 C9 H9B 109.5
H9A C9 H9B 109.5
C8 C9 H9C 109.5
H9A C9 H9C 109.5
H9B C9 H9C 109.5
C8 C10 H10A 109.5
C8 C10 H10B 109.5
H10A C10 H10B 109.5
C8 C10 H10C 109.5
H10A C10 H10C 109.5
H10B C10 H10C 109.5
C8 C11 H11A 109.5
C8 C11 H11B 109.5
H11A C11 H11B 109.5
C8 C11 H11C 109.5
H11A C11 H11C 109.5
H11B C11 H11C 109.5
O4 C12 O5 126.6(10)
O4 C12 N1 123.5(10)
O5 C12 N1 109.6(8)
O5 C13 C15 110.2(8)
O5 C13 C14 102.9(7)
C15 C13 C14 110.7(8)
O5 C13 C16 108.4(9)
C15 C13 C16 110.7(9)
C14 C13 C16 113.6(8)
C13 C14 H14A 109.5
C13 C14 H14B 109.5
H14A C14 H14B 109.5
C13 C14 H14C 109.5
H14A C14 H14C 109.5
H14B C14 H14C 109.5
C13 C15 H15A 109.5
C13 C15 H15B 109.5
H15A C15 H15B 109.5
C13 C15 H15C 109.5
H15A C15 H15C 109.5
H15B C15 H15C 109.5
C13 C16 H16A 109.5
C13 C16 H16B 109.5
H16A C16 H16B 109.5
C13 C16 H16C 109.5
H16A C16 H16C 109.5
H16B C16 H16C 109.5
C22 C17 C18 116.5(8)
C22 C17 C1 123.5(8)
C18 C17 C1 120.1(8)
C19 C18 C17 124.5(9)
C19 C18 H18 117.7
C17 C18 H18 117.7
C18 C19 C20 118.4(9)
C18 C19 H19 120.8
C20 C19 H19 120.8
C21 C20 C19 118.3(9)
C21 C20 Br 120.3(7)
C19 C20 Br 121.4(8)
C22 C21 C20 120.5(8)
C22 C21 H21 119.7
C20 C21 H21 119.7
C17 C22 C21 121.6(9)
C17 C22 H22 119.2
C21 C22 H22 119.2

loop_
_geom_bond_atom_site_label_1
_geom_bond_atom_site_label_2
_geom_bond_distance
Br C20 1.867(10)
N1 C1 1.379(11)
N1 C12 1.384(13)
N1 H1A 0.83(2)
O1 C6 1.190(12)
O2 C7 1.221(13)
O3 C7 1.235(14)
O3 C8 1.571(13)
O4 C12 1.213(10)
O5 C12 1.323(12)
O5 C13 1.470(11)
C1 C17 1.531(13)
C1 C2 1.552(13)
C1 H1 0.9800
C2 C3 1.535(14)
C2 C7 1.545(14)
C2 C6 1.558(16)
C3 C4 1.476(15)
C3 H3A 0.9700
C3 H3B 0.9700
C4 C5 1.448(14)
C4 H4A 0.9700
C4 H4B 0.9700
C5 C6 1.504(16)
C5 H5A 0.9700
C5 H5B 0.9700
C8 C11 1.378(19)
C8 C10 1.516(15)
C8 C9 1.549(18)
C9 H9A 0.9600
C9 H9B 0.9600
C9 H9C 0.9600
C10 H10A 0.9600
C10 H10B 0.9600
C10 H10C 0.9600
C11 H11A 0.9600
C11 H11B 0.9600
C11 H11C 0.9600
C13 C15 1.508(14)
C13 C14 1.513(13)
C13 C16 1.520(14)
C14 H14A 0.9600
C14 H14B 0.9600
C14 H14C 0.9600
C15 H15A 0.9600
C15 H15B 0.9600
C15 H15C 0.9600
C16 H16A 0.9600
C16 H16B 0.9600
C16 H16C 0.9600
C17 C22 1.359(11)
C17 C18 1.384(13)
C18 C19 1.345(13)
C18 H18 0.9300
C19 C20 1.398(11)
C19 H19 0.9300
C20 C21 1.394(13)
C21 C22 1.377(12)
C21 H21 0.9300
C22 H22 0.9300

loop_
_geom_hbond_atom_site_label_D
_geom_hbond_atom_site_label_H
_geom_hbond_atom_site_label_A
_geom_hbond_distance_DH
_geom_hbond_distance_HA
_geom_hbond_distance_DA
_geom_hbond_angle_DHA
_geom_hbond_site_symmetry_A
C18 H18 O4 0.93 2.56 3.322(12) 139.0 2_656
N1 H1A O1 0.83(2) 2.18(8) 2.847(12) 137(10) .

loop_
_geom_torsion_atom_site_label_1
_geom_torsion_atom_site_label_2
_geom_torsion_atom_site_label_3
_geom_torsion_atom_site_label_4
_geom_torsion
C12 N1 C1 C17 112.1(10)
C12 N1 C1 C2 -118.5(10)
N1 C1 C2 C3 -175.8(9)
C17 C1 C2 C3 -46.9(12)
N1 C1 C2 C7 63.3(11)
C17 C1 C2 C7 -167.8(9)
N1 C1 C2 C6 -60.1(10)
C17 C1 C2 C6 68.8(10)
C7 C2 C3 C4 -124.2(13)
C1 C2 C3 C4 113.5(14)
C6 C2 C3 C4 -6.7(14)
C2 C3 C4 C5 18(2)
C3 C4 C5 C6 -20(2)
C4 C5 C6 O1 -161.9(13)
C4 C5 C6 C2 14.4(15)
C3 C2 C6 O1 171.1(11)
C7 C2 C6 O1 -74.9(14)
C1 C2 C6 O1 47.2(14)
C3 C2 C6 C5 -4.9(12)
C7 C2 C6 C5 109.1(10)
C1 C2 C6 C5 -128.8(9)
C8 O3 C7 O2 3(2)
C8 O3 C7 C2 -177.0(10)
C3 C2 C7 O2 -83.0(14)
C1 C2 C7 O2 43.3(13)
C6 C2 C7 O2 165.9(10)
C3 C2 C7 O3 96.7(12)
C1 C2 C7 O3 -137.1(10)
C6 C2 C7 O3 -14.4(13)
C7 O3 C8 C11 -60.2(17)
C7 O3 C8 C10 172.9(12)
C7 O3 C8 C9 63.4(14)
C13 O5 C12 O4 17.2(16)
C13 O5 C12 N1 -169.0(8)
C1 N1 C12 O4 -9.2(16)
C1 N1 C12 O5 176.7(9)
C12 O5 C13 C15 61.5(12)
C12 O5 C13 C14 179.6(9)
C12 O5 C13 C16 -59.7(11)
N1 C1 C17 C22 42.7(13)
C2 C1 C17 C22 -85.4(11)
N1 C1 C17 C18 -138.5(9)
C2 C1 C17 C18 93.3(11)
C22 C17 C18 C19 -5.3(15)
C1 C17 C18 C19 175.9(9)
C17 C18 C19 C20 3.7(15)
C18 C19 C20 C21 -0.1(13)
C18 C19 C20 Br 178.6(7)
C19 C20 C21 C22 -1.5(13)
Br C20 C21 C22 179.7(7)
C18 C17 C22 C21 3.4(13)
C1 C17 C22 C21 -177.9(9)
C20 C21 C22 C17 -0.2(13)
